data_1512057
loop_
_publ_author_name
'Bartlett, Mark J.'
'Turner, Claire A.'
'Harvey, Joanne E.'

_publ_section_title
;
 Pd-Catalyzed Allylic Alkylation Cascade with Dihydropyrans:
 Regioselective Synthesis of Furo[3,2-c]pyrans
;
_journal_issue 10
_journal_name_full 'Organic Letters'
_journal_page_first 2430
_journal_paper_doi 10.1021/ol400902d
_journal_volume 15
_journal_year 2013
_chemical_formula_moiety 'C11 H10 O4'
_chemical_formula_sum 'C11 H10 O4'
_chemical_formula_weight 206.19
_chemical_name_systematic
;
 ? 
;
_space_group_crystal_system monoclinic
_space_group_IT_number 14
_space_group_name_Hall '-P 2ybc'
_space_group_name_H-M_alt 'P 1 21/c 1'
_symmetry_space_group_name_Hall '-P 2ybc'
_symmetry_space_group_name_H-M 'P 1 21/c 1'
_atom_sites_solution_hydrogens geom
_atom_sites_solution_primary direct
_atom_sites_solution_secondary difmap
_audit_creation_date 2011-05-30
_audit_creation_method
;
  Olex2 1.1
  (compiled 2011.02.15 svn.r1672, GUI svn.r3494)
;
_cell_angle_alpha 90.00
_cell_angle_beta 103.614(2)
_cell_angle_gamma 90.00
_cell_formula_units_Z 4
_cell_length_a 7.7627(3)
_cell_length_b 11.0574(4)
_cell_length_c 11.2765(4)
_cell_measurement_reflns_used 9819
_cell_measurement_temperature 296.0
_cell_measurement_theta_max 33.34
_cell_measurement_theta_min 2.62
_cell_volume 940.73(6)
_computing_data_reduction 'SAINT v7.53A (Bruker, 2008)'
_computing_molecular_graphics
;
O. V. Dolomanov, L. J. Bourhis, R. J. Gildea, J. A. K. Howard and H. Puschmann,
OLEX2: a complete structure solution, refinement and analysis program.
J. Appl. Cryst. (2009). 42, 339-341.
;
_computing_publication_material
;
O. V. Dolomanov, L. J. Bourhis, R. J. Gildea, J. A. K. Howard and H. Puschmann,
OLEX2: a complete structure solution, refinement and analysis program.
J. Appl. Cryst. (2009). 42, 339-341.
;
_computing_structure_refinement 'SHELXL-97 (Sheldrick, 1997)'
_computing_structure_solution 'SHELXS-97 (Sheldrick, 1990)'
_diffrn_ambient_temperature 296.0
_diffrn_measured_fraction_theta_full 0.999
_diffrn_measured_fraction_theta_max 0.999
_diffrn_measurement_device_type 'Bruker APEX-II CCD'
_diffrn_measurement_method '\f and \w scans'
_diffrn_radiation_monochromator graphite
_diffrn_radiation_type MoK\a
_diffrn_radiation_wavelength 0.71073
_diffrn_reflns_av_R_equivalents 0.0296
_diffrn_reflns_av_unetI/netI 0.0159
_diffrn_reflns_limit_h_max 10
_diffrn_reflns_limit_h_min -10
_diffrn_reflns_limit_k_max 15
_diffrn_reflns_limit_k_min -15
_diffrn_reflns_limit_l_max 15
_diffrn_reflns_limit_l_min -15
_diffrn_reflns_number 22573
_diffrn_reflns_theta_full 30.00
_diffrn_reflns_theta_max 30.00
_diffrn_reflns_theta_min 2.62
_diffrn_source 'fine-focus sealed tube'
_diffrn_source_current 30.0
_diffrn_source_power 1.35
_diffrn_source_voltage 45.0
_diffrn_standards_number 0
_exptl_absorpt_coefficient_mu 0.112
_exptl_absorpt_correction_T_max 0.7468
_exptl_absorpt_correction_T_min 0.6541
_exptl_absorpt_correction_type multi-scan
_exptl_absorpt_process_details
;
 SADABS-2008/1 (Bruker,2008) was used for absorption correction.
 R(int) was 0.0590 before and 0.0468 after correction.
 The Ratio of minimum to maximum transmission is 0.875870380289.
 The \l/2 correction factor is 0.0015
;
_exptl_crystal_colour colourless
_exptl_crystal_colour_primary colourless
_exptl_crystal_density_diffrn 1.456
_exptl_crystal_density_meas ?
_exptl_crystal_density_method 'not measured'
_exptl_crystal_description block
_exptl_crystal_F_000 432
_exptl_crystal_size_max 0.54
_exptl_crystal_size_mid 0.44
_exptl_crystal_size_min 0.35
_refine_diff_density_max 0.438
_refine_diff_density_min -0.202
_refine_diff_density_rms 0.049
_refine_ls_extinction_method none
_refine_ls_goodness_of_fit_ref 1.198
_refine_ls_hydrogen_treatment mixed
_refine_ls_matrix_type full
_refine_ls_number_parameters 176
_refine_ls_number_reflns 2733
_refine_ls_number_restraints 0
_refine_ls_restrained_S_all 1.198
_refine_ls_R_factor_all 0.0488
_refine_ls_R_factor_gt 0.0468
_refine_ls_shift/su_max 0.013
_refine_ls_shift/su_mean 0.003
_refine_ls_structure_factor_coef Fsqd
_refine_ls_weighting_details 'calc w=1/[\s^2^(Fo^2^)+(0.0519P)^2^+0.3137P] where P=(Fo^2^+2Fc^2^)/3'
_refine_ls_weighting_scheme calc
_refine_ls_wR_factor_gt 0.1163
_refine_ls_wR_factor_ref 0.1176
_reflns_number_gt 2620
_reflns_number_total 2733
_reflns_threshold_expression >2sigma(I)
_cod_data_source_file ol400902d_si_002.cif
_cod_data_source_block mjba
_cod_depositor_comments
;
The following automatic conversions were performed:
'_atom_site_symetry_multiplicity' tag replaced with
'_atom_site_symmetry_multiplicity'.

Automatic conversion script
Id: cif_correct_tags 1440 2010-10-19 06:21:57Z saulius 

The following automatic conversions were performed:

'_exptl_crystal_density_meas' value 'not measured' was changed to '?'
- the value is perceived as not measured.

Automatic conversion script
Id: cif_fix_values 3008 2015-01-20 13:52:24Z robertas 
;
_cod_database_code 1512057

loop_
_space_group_symop_id
_space_group_symop_operation_xyz
1 'x, y, z'
2 '-x, y+1/2, -z+1/2'
3 '-x, -y, -z'
4 'x, -y-1/2, z-1/2'

loop_
_atom_site_label
_atom_site_type_symbol
_atom_site_fract_x
_atom_site_fract_y
_atom_site_fract_z
_atom_site_U_iso_or_equiv
_atom_site_adp_type
_atom_site_occupancy
_atom_site_symmetry_multiplicity
_atom_site_calc_flag
O1 O 0.83228(12) 0.97146(8) 0.36039(7) 0.02146(19) Uani 1 1 d
O2 O 0.66386(12) 0.79516(7) 0.03996(7) 0.02123(19) Uani 1 1 d
O3 O 0.73703(15) 0.95146(9) -0.06194(8) 0.0330(2) Uani 1 1 d
O4 O 0.78996(14) 1.29994(8) 0.21211(9) 0.0274(2) Uani 1 1 d
C1 C 0.73518(16) 0.91173(10) 0.03820(11) 0.0211(2) Uani 1 1 d
C2 C 0.79537(15) 0.96565(10) 0.15418(10) 0.0176(2) Uani 1 1 d
C3 C 0.77479(15) 0.90797(10) 0.25675(10) 0.0174(2) Uani 1 1 d
C4 C 0.70215(16) 0.79002(10) 0.25484(11) 0.0206(2) Uani 1 1 d
C6 C 0.57685(17) 0.61324(11) 0.11880(13) 0.0245(3) Uani 1 1 d
C7 C 0.65146(15) 0.73712(10) 0.14450(10) 0.0191(2) Uani 1 1 d
C8 C 0.87357(15) 1.08866(10) 0.18748(10) 0.0182(2) Uani 1 1 d
C9 C 0.93425(15) 1.07585(10) 0.32710(11) 0.0200(2) Uani 1 1 d
C11 C 0.84988(18) 1.28918(11) 0.33536(12) 0.0254(3) Uani 1 1 d
C12 C 0.73252(17) 1.18633(11) 0.15391(11) 0.0221(2) Uani 1 1 d
C13 C 0.90803(17) 1.18730(11) 0.39408(11) 0.0238(2) Uani 1 1 d
H4 H 0.690(2) 0.7510(16) 0.3247(15) 0.027(4) Uiso 1 1 d
H6A H 0.632(2) 0.5734(16) 0.0650(17) 0.035(5) Uiso 1 1 d
H6B H 0.595(2) 0.5659(17) 0.1906(18) 0.039(5) Uiso 1 1 d
H6C H 0.455(3) 0.6191(16) 0.0812(16) 0.032(4) Uiso 1 1 d
H8 H 0.975(2) 1.1066(15) 0.1542(15) 0.029(4) Uiso 1 1 d
H9 H 1.057(2) 1.0489(14) 0.3487(14) 0.022(4) Uiso 1 1 d
H11 H 0.847(2) 1.3664(16) 0.3757(15) 0.028(4) Uiso 1 1 d
H12A H 0.700(2) 1.2020(15) 0.0660(16) 0.027(4) Uiso 1 1 d
H12B H 0.625(2) 1.1626(14) 0.1814(14) 0.020(4) Uiso 1 1 d
H13 H 0.948(2) 1.1883(16) 0.4790(18) 0.032(4) Uiso 1 1 d

loop_
_atom_site_aniso_label
_atom_site_aniso_U_11
_atom_site_aniso_U_22
_atom_site_aniso_U_33
_atom_site_aniso_U_23
_atom_site_aniso_U_13
_atom_site_aniso_U_12
O1 0.0292(4) 0.0188(4) 0.0157(4) -0.0008(3) 0.0038(3) -0.0034(3)
O2 0.0284(4) 0.0175(4) 0.0172(4) -0.0019(3) 0.0043(3) -0.0039(3)
O3 0.0580(7) 0.0251(5) 0.0172(4) -0.0008(3) 0.0116(4) -0.0088(4)
O4 0.0392(5) 0.0159(4) 0.0280(5) -0.0003(3) 0.0098(4) 0.0013(3)
C1 0.0278(6) 0.0172(5) 0.0191(5) -0.0012(4) 0.0067(4) -0.0023(4)
C2 0.0216(5) 0.0148(5) 0.0172(5) -0.0001(4) 0.0058(4) -0.0006(4)
C3 0.0197(5) 0.0166(5) 0.0157(5) -0.0004(4) 0.0035(4) 0.0007(4)
C4 0.0253(5) 0.0179(5) 0.0193(5) 0.0027(4) 0.0065(4) -0.0010(4)
C6 0.0248(6) 0.0175(5) 0.0306(6) -0.0024(4) 0.0053(5) -0.0037(4)
C7 0.0192(5) 0.0165(5) 0.0218(5) 0.0015(4) 0.0049(4) -0.0005(4)
C8 0.0213(5) 0.0157(5) 0.0188(5) -0.0011(4) 0.0073(4) -0.0016(4)
C9 0.0195(5) 0.0179(5) 0.0216(5) -0.0017(4) 0.0030(4) -0.0018(4)
C11 0.0306(6) 0.0193(5) 0.0285(6) -0.0059(4) 0.0117(5) -0.0034(4)
C12 0.0271(6) 0.0172(5) 0.0219(5) 0.0008(4) 0.0051(4) 0.0008(4)
C13 0.0275(6) 0.0223(6) 0.0212(5) -0.0057(4) 0.0051(5) -0.0041(4)

loop_
_atom_type_symbol
_atom_type_description
_atom_type_scat_dispersion_real
_atom_type_scat_dispersion_imag
_atom_type_scat_source
C C 0.0033 0.0016 'International Tables Vol C Tables 4.2.6.8 and 6.1.1.4'
H H 0.0000 0.0000 'International Tables Vol C Tables 4.2.6.8 and 6.1.1.4'
O O 0.0106 0.0060 'International Tables Vol C Tables 4.2.6.8 and 6.1.1.4'

loop_
_geom_angle_atom_site_label_1
_geom_angle_atom_site_label_2
_geom_angle_atom_site_label_3
_geom_angle
C3 O1 C9 105.74(8)
C7 O2 C1 123.47(9)
C11 O4 C12 112.56(9)
O2 C1 C2 114.82(10)
O3 C1 O2 115.83(10)
O3 C1 C2 129.35(11)
C1 C2 C8 129.81(10)
C3 C2 C1 120.59(10)
C3 C2 C8 109.46(9)
O1 C3 C2 114.31(10)
O1 C3 C4 122.81(10)
C2 C3 C4 122.87(10)
C7 C4 C3 116.22(10)
O2 C7 C6 111.57(10)
C4 C7 O2 121.92(10)
C4 C7 C6 126.51(11)
C2 C8 C9 100.42(9)
C2 C8 C12 110.87(10)
C12 C8 C9 110.41(9)
O1 C9 C8 105.95(9)
C13 C9 O1 111.64(9)
C13 C9 C8 113.47(10)
C13 C11 O4 125.14(11)
O4 C12 C8 112.26(10)
C11 C13 C9 121.39(11)

loop_
_geom_bond_atom_site_label_1
_geom_bond_atom_site_label_2
_geom_bond_distance
O1 C3 1.3462(13)
O1 C9 1.4966(14)
O2 C1 1.4048(14)
O2 C7 1.3654(14)
O3 C1 1.2149(14)
O4 C11 1.3630(17)
O4 C12 1.4387(15)
C1 C2 1.4129(15)
C2 C3 1.3628(15)
C2 C8 1.5008(15)
C3 C4 1.4191(15)
C4 C7 1.3471(16)
C6 C7 1.4889(16)
C8 C9 1.5400(16)
C8 C12 1.5210(16)
C9 C13 1.4841(16)
C11 C13 1.3307(18)
